data_4349665
loop_
_publ_author_name
'Lastovickova, Dominika N.'
'Teator, Aaron J.'
'Shao, Huiling'
'Liu, Peng'
'Bielawski, Christopher W.'

_publ_section_title
;
 A redox-switchable ring-closing metathesis catalyst
;
_journal_issue 9
_journal_name_full 'Inorganic Chemistry Frontiers'
_journal_page_first 1525
_journal_paper_doi 10.1039/C7QI00018A
_journal_volume 4
_journal_year 2017
_chemical_formula_moiety 'C39 H38 Cl2 N2 O3 Ru1, C4 H8 O1'
_chemical_formula_sum 'C43 H46 Cl2 N2 O4 Ru'
_chemical_formula_weight 826.79
_chemical_name_common 'NQHG2 (2)'
_chemical_name_systematic NQHG2
_chemical_properties_physical ', Air-sensitive,Moisture-sensitive,Oxygen-sensitive'
_space_group_crystal_system monoclinic
_space_group_IT_number 4
_space_group_name_Hall 'P 2yb'
_space_group_name_H-M_alt 'P 1 21 1'
_atom_sites_solution_hydrogens geom
_audit_creation_method SHELXL-2014
_audit_update_record
;
2016-11-22 deposited with the CCDC.
2017-05-27 downloaded from the CCDC.
;
_cell_angle_alpha 90
_cell_angle_beta 109.14(4)
_cell_angle_gamma 90
_cell_formula_units_Z 2
_cell_length_a 8.380(7)
_cell_length_b 21.58(2)
_cell_length_c 11.072(10)
_cell_measurement_reflns_used 700
_cell_measurement_temperature 123(2)
_cell_measurement_theta_max 67.8
_cell_measurement_theta_min 25.2
_cell_volume 1892(3)
_computing_cell_refinement
;
CrystalClear-SM Expert 2.1 b45 (Rigaku, 2015)
;
_computing_data_collection
;
CrystalClear-SM Expert 2.1 b45 (Rigaku, 2015)
;
_computing_data_reduction
;
CrystalClear-SM Expert 2.1 b45 (Rigaku, 2015)
;
_computing_structure_refinement 'SHELXL-2014 (Sheldrick, 2014)'
_diffrn_ambient_temperature 123(2)
_diffrn_measured_fraction_theta_full 0.993
_diffrn_measured_fraction_theta_max 0.982
_diffrn_measurement_device_type 'Rigaku Pilatus 200K'
_diffrn_measurement_method 'omega scans'
_diffrn_radiation_type CuK\a
_diffrn_radiation_wavelength 1.54187
_diffrn_reflns_av_R_equivalents 0.0972
_diffrn_reflns_av_unetI/netI 0.0728
_diffrn_reflns_Laue_measured_fraction_full 0.993
_diffrn_reflns_Laue_measured_fraction_max 0.982
_diffrn_reflns_limit_h_max 9
_diffrn_reflns_limit_h_min -3
_diffrn_reflns_limit_k_max 26
_diffrn_reflns_limit_k_min -26
_diffrn_reflns_limit_l_max 13
_diffrn_reflns_limit_l_min -13
_diffrn_reflns_number 40249
_diffrn_reflns_point_group_measured_fraction_full 0.992
_diffrn_reflns_point_group_measured_fraction_max 0.978
_diffrn_reflns_theta_full 67.687
_diffrn_reflns_theta_max 69.056
_diffrn_reflns_theta_min 6.937
_diffrn_source 'Sealed Tube'
_exptl_absorpt_coefficient_mu 5.016
_exptl_absorpt_correction_T_max 1.000
_exptl_absorpt_correction_T_min 0.706
_exptl_absorpt_correction_type multi-scan
_exptl_absorpt_process_details
;
Abscor.  T. Higashi (2001). The Rigaku Corporation, Tokyo, Japan.
;
_exptl_crystal_colour green
_exptl_crystal_density_diffrn 1.452
_exptl_crystal_description block
_exptl_crystal_F_000 856
_exptl_crystal_recrystallization_method 'Re-crystallisation from solvent: THF'
_exptl_crystal_size_max 0.20
_exptl_crystal_size_mid 0.20
_exptl_crystal_size_min 0.20
_refine_diff_density_max 0.836
_refine_diff_density_min -0.478
_refine_diff_density_rms 0.085
_refine_ls_abs_structure_details
;
 Flack x determined using 2596 quotients [(I+)-(I-)]/[(I+)+(I-)]
 (Parsons, Flack and Wagner, Acta Cryst. B69 (2013) 249-259).
;
_refine_ls_abs_structure_Flack -0.001(6)
_refine_ls_extinction_method none
_refine_ls_goodness_of_fit_ref 1.039
_refine_ls_hydrogen_treatment constr
_refine_ls_matrix_type full
_refine_ls_number_parameters 477
_refine_ls_number_reflns 6894
_refine_ls_number_restraints 1
_refine_ls_restrained_S_all 1.039
_refine_ls_R_factor_all 0.0522
_refine_ls_R_factor_gt 0.0381
_refine_ls_shift/su_max 0.002
_refine_ls_shift/su_mean 0.000
_refine_ls_structure_factor_coef Fsqd
_refine_ls_weighting_details 'w=1/[\s^2^(Fo^2^)+(0.0378P)^2^] where P=(Fo^2^+2Fc^2^)/3'
_refine_ls_weighting_scheme calc
_refine_ls_wR_factor_gt 0.0812
_refine_ls_wR_factor_ref 0.0885
_reflns_Friedel_coverage 0.938
_reflns_Friedel_fraction_full 0.990
_reflns_Friedel_fraction_max 0.975
_reflns_number_gt 6006
_reflns_number_total 6894
_reflns_threshold_expression 'I > 2\s(I)'
_cod_data_source_file c7qi00018a2.cif
_cod_data_source_block NQHG2
_cod_original_sg_symbol_H-M 'P 21'
_cod_database_code 4349665
_shelx_space_group_comment
;
The symmetry employed for this shelxl refinement is uniquely defined
by the following loop, which should always be used as a source of
symmetry information in preference to the above space-group names.
They are only intended as comments.
;
_shelxl_version_number 2014-3

loop_
_space_group_symop_operation_xyz
'x, y, z'
'-x, y+1/2, -z'

loop_
_atom_site_label
_atom_site_type_symbol
_atom_site_fract_x
_atom_site_fract_y
_atom_site_fract_z
_atom_site_U_iso_or_equiv
_atom_site_adp_type
_atom_site_occupancy
_atom_site_site_symmetry_order
_atom_site_calc_flag
_atom_site_refinement_flags_posn
_atom_site_refinement_flags_adp
Ru01 Ru 0.10808(6) 0.46742(2) 0.38035(4) 0.01645(13) Uani 1 1 d . .
Cl1 Cl 0.2430(2) 0.41624(8) 0.25388(16) 0.0245(4) Uani 1 1 d . .
Cl2 Cl -0.0486(2) 0.48350(7) 0.51879(15) 0.0268(4) Uani 1 1 d . .
O3 O -0.1328(6) 0.4328(2) 0.2419(4) 0.0213(11) Uani 1 1 d . .
N1 N 0.4235(7) 0.4555(3) 0.5966(5) 0.0186(15) Uani 1 1 d . .
N2 N 0.4160(7) 0.5484(3) 0.5245(5) 0.0171(12) Uani 1 1 d . .
O1 O 0.7155(7) 0.4061(2) 0.8141(5) 0.0311(12) Uani 1 1 d . .
C1 C 0.3256(9) 0.4945(3) 0.5056(6) 0.0181(14) Uani 1 1 d . .
O2 O 0.6986(6) 0.6388(2) 0.6307(5) 0.0308(12) Uani 1 1 d . .
C21 C 0.3662(8) 0.6032(3) 0.4471(6) 0.0169(14) Uani 1 1 d . .
C36 C -0.2152(8) 0.4788(3) 0.1607(6) 0.0162(15) Uani 1 1 d . .
C17 C 0.2743(9) 0.3762(3) 0.6790(6) 0.0214(15) Uani 1 1 d . .
C31 C -0.1256(8) 0.5350(3) 0.1824(6) 0.0173(14) Uani 1 1 d . .
C16 C 0.2194(9) 0.3157(3) 0.6748(7) 0.0225(15) Uani 1 1 d . .
H16 H 0.1458 0.3052 0.7188 0.027 Uiso 1 1 calc R U
C12 C 0.3761(8) 0.3909(3) 0.6064(6) 0.0179(14) Uani 1 1 d . .
C5 C 0.9908(8) 0.4854(3) 0.9340(6) 0.0231(17) Uani 1 1 d . .
H5 H 0.9916 0.4461 0.9689 0.028 Uiso 1 1 calc R U
C37 C -0.1988(9) 0.3693(3) 0.2250(7) 0.0246(16) Uani 1 1 d . .
H37 H -0.3191 0.3698 0.2161 0.030 Uiso 1 1 calc R U
C39 C -0.1005(9) 0.3353(3) 0.3464(7) 0.0292(17) Uani 1 1 d . .
H39A H 0.0166 0.3334 0.3530 0.044 Uiso 1 1 calc R U
H39B H -0.1442 0.2941 0.3441 0.044 Uiso 1 1 calc R U
H39C H -0.1115 0.3570 0.4190 0.044 Uiso 1 1 calc R U
C30 C 0.0360(8) 0.5367(3) 0.2825(6) 0.0209(15) Uani 1 1 d . .
H30 H 0.1022 0.5723 0.2969 0.025 Uiso 1 1 calc R U
C26 C 0.2701(9) 0.6477(3) 0.4842(7) 0.0195(14) Uani 1 1 d . .
C23 C 0.3593(9) 0.6601(3) 0.2625(7) 0.0213(15) Uani 1 1 d . .
H23 H 0.3865 0.6644 0.1880 0.026 Uiso 1 1 calc R U
C11 C 0.5679(8) 0.5420(3) 0.6230(6) 0.0173(14) Uani 1 1 d . .
C32 C -0.1973(10) 0.5857(4) 0.1051(8) 0.0210(17) Uani 1 1 d . .
H32 H -0.1389 0.6231 0.1176 0.025 Uiso 1 1 calc R U
C22 C 0.4161(8) 0.6082(3) 0.3393(6) 0.0184(14) Uani 1 1 d . .
C2 C 0.5716(8) 0.4835(3) 0.6681(6) 0.0182(16) Uani 1 1 d . .
C15 C 0.2705(9) 0.2697(3) 0.6070(7) 0.0206(15) Uani 1 1 d . .
C34 C -0.4378(9) 0.5254(3) -0.0075(7) 0.0227(16) Uani 1 1 d . .
H34 H -0.5419 0.5223 -0.0718 0.027 Uiso 1 1 calc R U
C3 C 0.7138(8) 0.4587(3) 0.7744(6) 0.0187(15) Uani 1 1 d . .
C8 C 0.9890(8) 0.6029(3) 0.8314(7) 0.0238(15) Uani 1 1 d . .
H8 H 0.9886 0.6422 0.7970 0.029 Uiso 1 1 calc R U
C6 C 1.1257(9) 0.5258(3) 0.9868(7) 0.0264(16) Uani 1 1 d . .
H6 H 1.2162 0.5135 1.0572 0.032 Uiso 1 1 calc R U
C14 C 0.3827(9) 0.2855(3) 0.5435(7) 0.0223(15) Uani 1 1 d . .
H14 H 0.4200 0.2548 0.5001 0.027 Uiso 1 1 calc R U
C4 C 0.8547(8) 0.5038(3) 0.8290(6) 0.0196(15) Uani 1 1 d . .
C27 C 0.2156(10) 0.6377(4) 0.5992(8) 0.0284(17) Uani 1 1 d . .
H27A H 0.1714 0.6757 0.6204 0.043 Uiso 1 1 calc R U
H27B H 0.3108 0.6247 0.6702 0.043 Uiso 1 1 calc R U
H27C H 0.1297 0.6063 0.5806 0.043 Uiso 1 1 calc R U
C38 C -0.1756(12) 0.3400(4) 0.1092(8) 0.030(2) Uani 1 1 d . .
H38A H -0.2300 0.3650 0.0354 0.045 Uiso 1 1 calc R U
H38B H -0.2247 0.2994 0.0973 0.045 Uiso 1 1 calc R U
H38C H -0.0572 0.3370 0.1207 0.045 Uiso 1 1 calc R U
C35 C -0.3727(8) 0.4743(4) 0.0666(6) 0.0222(14) Uani 1 1 d . .
H35 H -0.4330 0.4374 0.0540 0.027 Uiso 1 1 calc R U
C29 C 0.5223(9) 0.5595(3) 0.3075(7) 0.0251(16) Uani 1 1 d . .
H29A H 0.5490 0.5718 0.2330 0.038 Uiso 1 1 calc R U
H29B H 0.4614 0.5210 0.2910 0.038 Uiso 1 1 calc R U
H29C H 0.6249 0.5543 0.3781 0.038 Uiso 1 1 calc R U
O100 O 0.4830(8) 0.7283(3) 0.9082(6) 0.0523(17) Uani 1 1 d . .
C33 C -0.3519(9) 0.5816(3) 0.0112(6) 0.0222(15) Uani 1 1 d . .
H33 H -0.3983 0.6159 -0.0390 0.027 Uiso 1 1 calc R U
C20 C 0.5753(9) 0.3601(3) 0.4861(7) 0.0275(16) Uani 1 1 d . .
H20A H 0.6830 0.3615 0.5526 0.041 Uiso 1 1 calc R U
H20B H 0.5522 0.3995 0.4438 0.041 Uiso 1 1 calc R U
H20C H 0.5772 0.3285 0.4254 0.041 Uiso 1 1 calc R U
C10 C 0.7060(9) 0.5866(3) 0.6720(6) 0.0215(15) Uani 1 1 d . .
C18 C 0.2310(9) 0.4216(3) 0.7656(7) 0.0258(16) Uani 1 1 d . .
H18A H 0.3137 0.4192 0.8493 0.039 Uiso 1 1 calc R U
H18B H 0.1215 0.4120 0.7707 0.039 Uiso 1 1 calc R U
H18C H 0.2299 0.4628 0.7323 0.039 Uiso 1 1 calc R U
C9 C 0.8527(8) 0.5636(3) 0.7787(6) 0.0203(14) Uani 1 1 d . .
C13 C 0.4406(8) 0.3454(3) 0.5430(6) 0.0184(14) Uani 1 1 d . .
C7 C 1.1251(9) 0.5843(4) 0.9342(7) 0.0281(17) Uani 1 1 d . .
H7 H 1.2162 0.6109 0.9683 0.034 Uiso 1 1 calc R U
C25 C 0.2214(9) 0.6991(3) 0.4051(7) 0.0252(16) Uani 1 1 d . .
H25 H 0.1590 0.7301 0.4271 0.030 Uiso 1 1 calc R U
C24 C 0.2631(9) 0.7056(3) 0.2941(7) 0.0270(16) Uani 1 1 d . .
C19 C 0.2103(10) 0.2037(3) 0.6067(9) 0.0353(19) Uani 1 1 d . .
H19A H 0.1535 0.1994 0.6688 0.053 Uiso 1 1 calc R U
H19B H 0.3054 0.1762 0.6278 0.053 Uiso 1 1 calc R U
H19C H 0.1337 0.1937 0.5234 0.053 Uiso 1 1 calc R U
C100 C 0.5497(13) 0.7368(5) 0.8065(10) 0.058(3) Uani 1 1 d . .
H10A H 0.4865 0.7687 0.7487 0.070 Uiso 1 1 calc R U
H10B H 0.5408 0.6986 0.7587 0.070 Uiso 1 1 calc R U
C28 C 0.2085(11) 0.7618(4) 0.2100(9) 0.044(2) Uani 1 1 d . .
H28A H 0.1513 0.7488 0.1236 0.065 Uiso 1 1 calc R U
H28B H 0.3059 0.7859 0.2129 0.065 Uiso 1 1 calc R U
H28C H 0.1335 0.7864 0.2398 0.065 Uiso 1 1 calc R U
C101 C 0.7287(13) 0.7554(5) 0.8619(10) 0.057(3) Uani 1 1 d . .
H10C H 0.7652 0.7804 0.8030 0.068 Uiso 1 1 calc R U
H10D H 0.8026 0.7197 0.8885 0.068 Uiso 1 1 calc R U
C102 C 0.7195(16) 0.7930(7) 0.9754(12) 0.082(4) Uani 1 1 d . .
H10E H 0.8280 0.7938 1.0430 0.098 Uiso 1 1 calc R U
H10F H 0.6840 0.8352 0.9503 0.098 Uiso 1 1 calc R U
C103 C 0.5914(12) 0.7598(5) 1.0175(9) 0.050(2) Uani 1 1 d . .
H10G H 0.6460 0.7304 1.0846 0.060 Uiso 1 1 calc R U
H10H H 0.5274 0.7889 1.0501 0.060 Uiso 1 1 calc R U

loop_
_atom_site_aniso_label
_atom_site_aniso_U_11
_atom_site_aniso_U_22
_atom_site_aniso_U_33
_atom_site_aniso_U_23
_atom_site_aniso_U_13
_atom_site_aniso_U_12
Ru01 0.0167(2) 0.0175(2) 0.0132(2) 0.0000(3) 0.00230(15) -0.0010(3)
Cl1 0.0254(9) 0.0270(9) 0.0203(9) -0.0048(7) 0.0064(7) 0.0012(7)
Cl2 0.0242(9) 0.0371(12) 0.0204(9) -0.0015(6) 0.0092(7) -0.0008(6)
O3 0.020(3) 0.020(3) 0.018(3) 0.000(2) -0.001(2) -0.0049(19)
N1 0.016(3) 0.026(4) 0.014(3) 0.000(2) 0.004(2) -0.001(2)
N2 0.016(3) 0.020(3) 0.013(3) -0.001(2) 0.002(2) 0.000(2)
O1 0.040(3) 0.021(3) 0.020(3) 0.003(2) -0.006(2) 0.006(2)
C1 0.020(4) 0.020(3) 0.014(4) -0.001(3) 0.005(3) 0.003(3)
O2 0.032(3) 0.026(3) 0.026(3) 0.003(2) 0.000(2) -0.006(2)
C21 0.017(4) 0.018(3) 0.013(3) 0.002(3) 0.002(3) -0.001(3)
C36 0.021(3) 0.014(4) 0.014(3) -0.002(2) 0.007(2) 0.005(2)
C17 0.021(4) 0.027(4) 0.014(4) 0.002(3) 0.002(3) 0.001(3)
C31 0.018(4) 0.016(3) 0.018(4) -0.001(3) 0.006(3) 0.004(3)
C16 0.020(4) 0.024(4) 0.024(4) 0.001(3) 0.007(3) 0.002(3)
C12 0.017(4) 0.019(3) 0.014(4) 0.001(3) 0.000(3) 0.000(3)
C5 0.021(4) 0.037(5) 0.011(3) -0.004(3) 0.005(3) 0.005(3)
C37 0.019(4) 0.022(4) 0.026(4) -0.002(3) -0.001(3) -0.006(3)
C39 0.031(4) 0.022(4) 0.033(5) 0.008(3) 0.008(3) -0.004(3)
C30 0.017(4) 0.027(4) 0.020(4) -0.004(3) 0.007(3) -0.005(3)
C26 0.020(4) 0.018(3) 0.021(4) -0.005(3) 0.006(3) -0.003(3)
C23 0.024(4) 0.021(4) 0.017(4) 0.001(3) 0.004(3) -0.003(3)
C11 0.017(3) 0.021(3) 0.011(3) -0.003(3) 0.001(3) 0.000(3)
C32 0.023(4) 0.020(4) 0.020(4) -0.002(3) 0.007(3) -0.002(3)
C22 0.018(3) 0.020(3) 0.017(4) -0.001(3) 0.006(3) -0.005(3)
C2 0.016(3) 0.026(4) 0.012(3) -0.003(2) 0.006(3) 0.002(2)
C15 0.014(4) 0.021(4) 0.024(4) -0.001(3) 0.002(3) -0.001(3)
C34 0.021(4) 0.030(4) 0.015(4) 0.000(3) 0.002(3) 0.007(3)
C3 0.024(3) 0.024(4) 0.008(3) -0.005(3) 0.005(2) 0.002(3)
C8 0.021(4) 0.029(4) 0.022(4) -0.006(3) 0.008(3) -0.001(3)
C6 0.018(4) 0.041(5) 0.015(4) -0.004(3) -0.001(3) 0.004(3)
C14 0.022(4) 0.021(3) 0.020(4) -0.004(3) 0.001(3) 0.003(3)
C4 0.018(4) 0.029(4) 0.011(3) -0.005(3) 0.003(3) 0.003(3)
C27 0.024(4) 0.035(5) 0.029(4) -0.002(4) 0.011(3) -0.001(3)
C38 0.036(5) 0.020(4) 0.028(5) -0.005(3) 0.005(4) -0.004(3)
C35 0.026(3) 0.021(4) 0.016(3) -0.002(3) 0.003(2) -0.005(3)
C29 0.032(4) 0.027(4) 0.019(4) -0.003(3) 0.013(3) 0.001(3)
O100 0.043(4) 0.055(4) 0.053(4) -0.014(3) 0.009(3) 0.000(3)
C33 0.027(4) 0.023(4) 0.017(4) 0.004(3) 0.007(3) 0.005(3)
C20 0.030(4) 0.028(4) 0.024(4) -0.004(3) 0.008(3) 0.000(3)
C10 0.022(4) 0.026(4) 0.016(4) -0.002(3) 0.005(3) 0.001(3)
C18 0.032(4) 0.030(4) 0.016(4) -0.003(3) 0.009(3) 0.003(3)
C9 0.020(4) 0.027(4) 0.014(3) 0.000(3) 0.005(3) 0.003(3)
C13 0.015(4) 0.023(4) 0.017(4) 0.001(3) 0.004(3) 0.003(3)
C7 0.023(4) 0.044(5) 0.016(4) -0.009(3) 0.004(3) -0.008(3)
C25 0.023(4) 0.017(4) 0.033(4) -0.003(3) 0.006(3) 0.000(3)
C24 0.024(4) 0.022(4) 0.030(4) 0.006(3) 0.001(3) -0.004(3)
C19 0.029(4) 0.023(4) 0.055(5) -0.004(3) 0.015(4) -0.005(3)
C100 0.058(7) 0.078(8) 0.038(6) -0.012(5) 0.013(5) 0.013(5)
C28 0.047(6) 0.034(5) 0.041(5) 0.016(4) 0.003(4) 0.003(4)
C101 0.068(7) 0.055(6) 0.052(6) -0.006(5) 0.028(6) -0.013(5)
C102 0.084(9) 0.105(10) 0.065(8) -0.039(7) 0.036(7) -0.046(8)
C103 0.052(6) 0.051(6) 0.043(6) -0.010(4) 0.011(5) 0.005(5)

loop_
_atom_type_symbol
_atom_type_description
_atom_type_scat_dispersion_real
_atom_type_scat_dispersion_imag
_atom_type_scat_source
C C 0.0181 0.0091 'International Tables Vol C Tables 4.2.6.8 and 6.1.1.4'
H H 0.0000 0.0000 'International Tables Vol C Tables 4.2.6.8 and 6.1.1.4'
Cl Cl 0.3639 0.7018 'International Tables Vol C Tables 4.2.6.8 and 6.1.1.4'
N N 0.0311 0.0180 'International Tables Vol C Tables 4.2.6.8 and 6.1.1.4'
O O 0.0492 0.0322 'International Tables Vol C Tables 4.2.6.8 and 6.1.1.4'
Ru Ru 0.0552 3.2960 'International Tables Vol C Tables 4.2.6.8 and 6.1.1.4'

loop_
_geom_angle_atom_site_label_1
_geom_angle_atom_site_label_2
_geom_angle_atom_site_label_3
_geom_angle
C30 Ru01 C1 102.9(3)
C30 Ru01 O3 79.5(2)
C1 Ru01 O3 177.5(2)
C30 Ru01 Cl1 99.3(2)
C1 Ru01 Cl1 92.5(2)
O3 Ru01 Cl1 86.36(15)
C30 Ru01 Cl2 96.8(2)
C1 Ru01 Cl2 94.7(2)
O3 Ru01 Cl2 85.65(15)
Cl1 Ru01 Cl2 160.37(6)
C36 O3 C37 120.4(5)
C36 O3 Ru01 111.0(4)
C37 O3 Ru01 128.4(4)
C1 N1 C2 111.5(6)
C1 N1 C12 122.1(5)
C2 N1 C12 126.3(5)
C1 N2 C11 111.0(5)
C1 N2 C21 124.8(5)
C11 N2 C21 124.1(5)
N2 C1 N1 104.0(6)
N2 C1 Ru01 134.0(5)
N1 C1 Ru01 121.9(5)
C22 C21 C26 124.2(6)
C22 C21 N2 117.6(6)
C26 C21 N2 118.1(6)
O3 C36 C35 126.4(6)
O3 C36 C31 112.8(6)
C35 C36 C31 120.7(6)
C16 C17 C12 117.3(6)
C16 C17 C18 119.5(7)
C12 C17 C18 123.1(6)
C32 C31 C36 118.2(6)
C32 C31 C30 123.9(6)
C36 C31 C30 117.9(6)
C17 C16 C15 122.2(7)
C17 C16 H16 118.9
C15 C16 H16 118.9
C17 C12 C13 122.5(6)
C17 C12 N1 119.6(6)
C13 C12 N1 117.9(6)
C4 C5 C6 120.0(7)
C4 C5 H5 120.0
C6 C5 H5 120.0
O3 C37 C38 110.7(6)
O3 C37 C39 105.4(5)
C38 C37 C39 111.7(7)
O3 C37 H37 109.6
C38 C37 H37 109.6
C39 C37 H37 109.6
C37 C39 H39A 109.5
C37 C39 H39B 109.5
H39A C39 H39B 109.5
C37 C39 H39C 109.5
H39A C39 H39C 109.5
H39B C39 H39C 109.5
C31 C30 Ru01 118.6(5)
C31 C30 H30 120.7
Ru01 C30 H30 120.7
C25 C26 C21 116.2(6)
C25 C26 C27 122.7(6)
C21 C26 C27 121.0(6)
C24 C23 C22 121.8(7)
C24 C23 H23 119.1
C22 C23 H23 119.1
C2 C11 N2 106.6(5)
C2 C11 C10 123.7(6)
N2 C11 C10 129.6(6)
C33 C32 C31 121.6(7)
C33 C32 H32 119.2
C31 C32 H32 119.2
C23 C22 C21 116.6(6)
C23 C22 C29 122.3(6)
C21 C22 C29 121.2(6)
C11 C2 N1 106.8(5)
C11 C2 C3 123.3(6)
N1 C2 C3 129.9(6)
C14 C15 C16 118.5(6)
C14 C15 C19 120.7(6)
C16 C15 C19 120.7(7)
C35 C34 C33 121.7(6)
C35 C34 H34 119.2
C33 C34 H34 119.2
O1 C3 C2 122.6(6)
O1 C3 C4 123.2(6)
C2 C3 C4 114.1(6)
C7 C8 C9 120.8(7)
C7 C8 H8 119.6
C9 C8 H8 119.6
C7 C6 C5 120.1(6)
C7 C6 H6 119.9
C5 C6 H6 119.9
C13 C14 C15 121.9(6)
C13 C14 H14 119.1
C15 C14 H14 119.1
C5 C4 C9 119.6(6)
C5 C4 C3 118.1(6)
C9 C4 C3 122.2(6)
C26 C27 H27A 109.5
C26 C27 H27B 109.5
H27A C27 H27B 109.5
C26 C27 H27C 109.5
H27A C27 H27C 109.5
H27B C27 H27C 109.5
C37 C38 H38A 109.5
C37 C38 H38B 109.5
H38A C38 H38B 109.5
C37 C38 H38C 109.5
H38A C38 H38C 109.5
H38B C38 H38C 109.5
C34 C35 C36 118.9(7)
C34 C35 H35 120.5
C36 C35 H35 120.5
C22 C29 H29A 109.5
C22 C29 H29B 109.5
H29A C29 H29B 109.5
C22 C29 H29C 109.5
H29A C29 H29C 109.5
H29B C29 H29C 109.5
C103 O100 C100 107.7(7)
C32 C33 C34 118.8(6)
C32 C33 H33 120.6
C34 C33 H33 120.6
C13 C20 H20A 109.5
C13 C20 H20B 109.5
H20A C20 H20B 109.5
C13 C20 H20C 109.5
H20A C20 H20C 109.5
H20B C20 H20C 109.5
O2 C10 C11 122.3(6)
O2 C10 C9 122.6(6)
C11 C10 C9 115.1(6)
C17 C18 H18A 109.5
C17 C18 H18B 109.5
H18A C18 H18B 109.5
C17 C18 H18C 109.5
H18A C18 H18C 109.5
H18B C18 H18C 109.5
C8 C9 C4 119.6(6)
C8 C9 C10 118.9(6)
C4 C9 C10 121.5(6)
C14 C13 C12 117.1(6)
C14 C13 C20 120.9(6)
C12 C13 C20 121.8(6)
C8 C7 C6 119.8(7)
C8 C7 H7 120.1
C6 C7 H7 120.1
C26 C25 C24 122.0(6)
C26 C25 H25 119.0
C24 C25 H25 119.0
C23 C24 C25 119.2(6)
C23 C24 C28 119.9(7)
C25 C24 C28 121.0(7)
C15 C19 H19A 109.5
C15 C19 H19B 109.5
H19A C19 H19B 109.5
C15 C19 H19C 109.5
H19A C19 H19C 109.5
H19B C19 H19C 109.5
O100 C100 C101 108.4(8)
O100 C100 H10A 110.0
C101 C100 H10A 110.0
O100 C100 H10B 110.0
C101 C100 H10B 110.0
H10A C100 H10B 108.4
C24 C28 H28A 109.5
C24 C28 H28B 109.5
H28A C28 H28B 109.5
C24 C28 H28C 109.5
H28A C28 H28C 109.5
H28B C28 H28C 109.5
C100 C101 C102 99.6(8)
C100 C101 H10C 111.8
C102 C101 H10C 111.8
C100 C101 H10D 111.8
C102 C101 H10D 111.8
H10C C101 H10D 109.6
C103 C102 C101 103.9(9)
C103 C102 H10E 111.0
C101 C102 H10E 111.0
C103 C102 H10F 111.0
C101 C102 H10F 111.0
H10E C102 H10F 109.0
O100 C103 C102 106.7(8)
O100 C103 H10G 110.4
C102 C103 H10G 110.4
O100 C103 H10H 110.4
C102 C103 H10H 110.4
H10G C103 H10H 108.6

loop_
_geom_bond_atom_site_label_1
_geom_bond_atom_site_label_2
_geom_bond_distance
Ru01 C30 1.829(7)
Ru01 C1 1.982(7)
Ru01 O3 2.225(5)
Ru01 Cl1 2.345(2)
Ru01 Cl2 2.348(2)
O3 C36 1.366(7)
O3 C37 1.466(8)
N1 C1 1.362(8)
N1 C2 1.374(8)
N1 C12 1.464(9)
N2 C1 1.365(9)
N2 C11 1.385(8)
N2 C21 1.441(9)
O1 C3 1.215(9)
O2 C10 1.211(8)
C21 C22 1.393(9)
C21 C26 1.397(9)
C36 C35 1.390(9)
C36 C31 1.405(9)
C17 C16 1.381(10)
C17 C12 1.387(10)
C17 C18 1.496(10)
C31 C32 1.397(10)
C31 C30 1.442(9)
C16 C15 1.393(10)
C16 H16 0.9300
C12 C13 1.414(10)
C5 C4 1.393(9)
C5 C6 1.395(10)
C5 H5 0.9300
C37 C38 1.498(11)
C37 C39 1.516(10)
C37 H37 0.9800
C39 H39A 0.9600
C39 H39B 0.9600
C39 H39C 0.9600
C30 H30 0.9300
C26 C25 1.390(10)
C26 C27 1.504(10)
C23 C24 1.386(10)
C23 C22 1.392(9)
C23 H23 0.9300
C11 C2 1.355(9)
C11 C10 1.464(9)
C32 C33 1.372(10)
C32 H32 0.9300
C22 C29 1.493(9)
C2 C3 1.474(9)
C15 C14 1.389(10)
C15 C19 1.510(10)
C34 C35 1.376(10)
C34 C33 1.391(10)
C34 H34 0.9300
C3 C4 1.497(10)
C8 C7 1.381(10)
C8 C9 1.388(10)
C8 H8 0.9300
C6 C7 1.390(11)
C6 H6 0.9300
C14 C13 1.382(10)
C14 H14 0.9300
C4 C9 1.403(10)
C27 H27A 0.9600
C27 H27B 0.9600
C27 H27C 0.9600
C38 H38A 0.9600
C38 H38B 0.9600
C38 H38C 0.9600
C35 H35 0.9300
C29 H29A 0.9600
C29 H29B 0.9600
C29 H29C 0.9600
O100 C103 1.425(11)
O100 C100 1.423(12)
C33 H33 0.9300
C20 C13 1.496(10)
C20 H20A 0.9600
C20 H20B 0.9600
C20 H20C 0.9600
C10 C9 1.483(9)
C18 H18A 0.9600
C18 H18B 0.9600
C18 H18C 0.9600
C7 H7 0.9300
C25 C24 1.390(10)
C25 H25 0.9300
C24 C28 1.505(10)
C19 H19A 0.9600
C19 H19B 0.9600
C19 H19C 0.9600
C100 C101 1.478(14)
C100 H10A 0.9700
C100 H10B 0.9700
C28 H28A 0.9600
C28 H28B 0.9600
C28 H28C 0.9600
C101 C102 1.520(15)
C101 H10C 0.9700
C101 H10D 0.9700
C102 C103 1.486(15)
C102 H10E 0.9700
C102 H10F 0.9700
C103 H10G 0.9700
C103 H10H 0.9700
